data_1564297
loop_
_publ_author_name
'Soliman, Saied M.'
'Elsilk, Sobhy E.'
'El-Faham, Ayman'

_publ_section_title
;
 Syntheses, structure, Hirshfeld analysis and antimicrobial activity of
 four new Co(II) complexes with s-triazine-based pincer ligand
;
_journal_name_full 'Inorganica Chimica Acta'
_journal_page_first 119753
_journal_paper_doi 10.1016/j.ica.2020.119753
_journal_volume 510
_journal_year 2020
_chemical_formula_sum 'C14 H25 Co N9 O11'
_chemical_formula_weight 554.36
_space_group_crystal_system triclinic
_space_group_IT_number 2
_space_group_name_Hall '-P 1'
_space_group_name_H-M_alt 'P -1'
_atom_sites_solution_hydrogens mixed
_audit_creation_method SHELXL-2014/7
_cell_angle_alpha 71.562(16)
_cell_angle_beta 89.487(14)
_cell_angle_gamma 82.684(14)
_cell_formula_units_Z 2
_cell_length_a 8.913(7)
_cell_length_b 10.554(9)
_cell_length_c 13.726(11)
_cell_measurement_reflns_used 9929
_cell_measurement_temperature 293(2)
_cell_measurement_theta_max 25.39
_cell_measurement_theta_min 2.84
_cell_volume 1214.2(17)
_computing_cell_refinement 'Bruker SAINT'
_computing_data_collection 'Bruker APEX2'
_computing_data_reduction 'Bruker SAINT'
_computing_molecular_graphics 'Bruker SHELXTL'
_computing_publication_material 'Mercury 3.8'
_computing_structure_refinement 'SHELXL-2013 (Sheldrick, 2008)'
_computing_structure_solution 'SHELXS-2013 (Sheldrick 2008)'
_diffrn_ambient_temperature 293(2)
_diffrn_measured_fraction_theta_full 0.997
_diffrn_measured_fraction_theta_max 0.992
_diffrn_measurement_device_type 'Bruker APEX-II CCD'
_diffrn_measurement_method '\f and \w scans'
_diffrn_radiation_type MoK\a
_diffrn_radiation_wavelength 0.71073
_diffrn_reflns_av_R_equivalents 0.0354
_diffrn_reflns_av_unetI/netI 0.0301
_diffrn_reflns_Laue_measured_fraction_full 0.997
_diffrn_reflns_Laue_measured_fraction_max 0.992
_diffrn_reflns_limit_h_max 10
_diffrn_reflns_limit_h_min -10
_diffrn_reflns_limit_k_max 12
_diffrn_reflns_limit_k_min -12
_diffrn_reflns_limit_l_max 16
_diffrn_reflns_limit_l_min -16
_diffrn_reflns_number 18253
_diffrn_reflns_point_group_measured_fraction_full 0.997
_diffrn_reflns_point_group_measured_fraction_max 0.992
_diffrn_reflns_theta_full 25.242
_diffrn_reflns_theta_max 25.351
_diffrn_reflns_theta_min 2.829
_exptl_absorpt_coefficient_mu 0.777
_exptl_absorpt_correction_T_max 0.7452
_exptl_absorpt_correction_T_min 0.6238
_exptl_absorpt_correction_type multi-scan
_exptl_absorpt_process_details 'SADABS (Sheldrick, 2012)'
_exptl_crystal_colour pink
_exptl_crystal_density_diffrn 1.516
_exptl_crystal_description plate
_exptl_crystal_F_000 574
_exptl_crystal_size_max 0.30
_exptl_crystal_size_mid 0.15
_exptl_crystal_size_min 0.09
_refine_diff_density_max 0.310
_refine_diff_density_min -0.416
_refine_diff_density_rms 0.057
_refine_ls_extinction_coef .
_refine_ls_extinction_method none
_refine_ls_goodness_of_fit_ref 1.067
_refine_ls_hydrogen_treatment mixed
_refine_ls_matrix_type full
_refine_ls_number_parameters 349
_refine_ls_number_reflns 4433
_refine_ls_number_restraints 3
_refine_ls_restrained_S_all 1.067
_refine_ls_R_factor_all 0.0494
_refine_ls_R_factor_gt 0.0385
_refine_ls_shift/su_max 0.001
_refine_ls_shift/su_mean 0.000
_refine_ls_structure_factor_coef Fsqd
_refine_ls_weighting_details 'w=1/[\s^2^(Fo^2^)+(0.0282P)^2^+1.2373P] where P=(Fo^2^+2Fc^2^)/3'
_refine_ls_weighting_scheme calc
_refine_ls_wR_factor_gt 0.0826
_refine_ls_wR_factor_ref 0.0886
_reflns_Friedel_coverage 0.000
_reflns_Friedel_fraction_full .
_reflns_Friedel_fraction_max .
_reflns_number_gt 3758
_reflns_number_total 4433
_reflns_threshold_expression 'I > 2\s(I)'
_cod_data_source_file 4.cif
_cod_data_source_block SA1CoNO3EA10faintpinkT4RT_0m
_cod_depositor_comments
;
The following automatic conversions were performed:

data item '_exptl_absorpt_correction_type' value 'Multi-Scan' was
changed to 'multi-scan' in accordance with the built-in table derived
from the CIF Core dictionary named 'cif_core.dic' version 2.4.5 last
updated on 2014-11-21.

Automatic conversion script
Id: cif_fix_values 8369 2020-08-20 11:38:08Z andrius 
;
_cod_original_cell_volume 1214.3(17)
_cod_database_code 1564297
_shelx_shelxl_version_number 2014/7
_shelx_space_group_comment
;
The symmetry employed for this shelxl refinement is uniquely defined
by the following loop, which should always be used as a source of
symmetry information in preference to the above space-group names.
They are only intended as comments.
;

loop_
_space_group_symop_operation_xyz
'x, y, z'
'-x, -y, -z'

loop_
_atom_site_label
_atom_site_type_symbol
_atom_site_fract_x
_atom_site_fract_y
_atom_site_fract_z
_atom_site_U_iso_or_equiv
_atom_site_adp_type
_atom_site_occupancy
_atom_site_site_symmetry_order
_atom_site_calc_flag
_atom_site_refinement_flags_posn
_atom_site_refinement_flags_adp
_atom_site_refinement_flags_occupancy
_atom_site_disorder_assembly
_atom_site_disorder_group
Co1 Co 0.33463(4) 0.70182(3) 0.18529(3) 0.02826(11) Uani 1 1 d . . . . .
H1 H 0.433(5) 0.921(4) 0.4012(15) 0.101(16) Uiso 1 1 d D . . . .
H20B H 0.155(4) 0.523(4) 0.206(3) 0.065(12) Uiso 1 1 d . . . . .
H20A H 0.080(4) 0.627(3) 0.152(3) 0.053(11) Uiso 1 1 d . . . . .
O1 O 0.1514(4) 0.1595(3) 0.3946(2) 0.1026(11) Uani 1 1 d . . . . .
O2 O 0.1121(3) 0.3693(2) 0.31801(19) 0.0669(7) Uani 1 1 d . . . . .
H2 H 0.389(8) 1.042(4) 0.331(5) 0.28(5) Uiso 1 1 d D . . . .
O3 O 0.2945(3) 0.2508(3) 0.2735(2) 0.0764(7) Uani 1 1 d . . . . .
H3 H 0.127(5) 0.861(4) 0.064(3) 0.082(15) Uiso 1 1 d . . . . .
O4 O 0.6528(2) 0.16592(18) 0.44146(14) 0.0458(5) Uani 1 1 d . . . . .
H24B H 0.469(4) 0.871(4) 0.246(3) 0.067(12) Uiso 1 1 d . . . . .
O5 O 0.8564(3) 0.7258(2) 0.16388(18) 0.0701(7) Uani 1 1 d . . . . .
O6 O 0.7140(2) 0.9009(2) 0.06916(19) 0.0591(6) Uani 1 1 d . . . . .
O7 O 0.4466(4) 0.9693(3) 0.3411(2) 0.0696(7) Uani 1 1 d D . . . .
N1 N 0.5047(2) 0.64055(19) 0.08750(15) 0.0287(4) Uani 1 1 d . . . . .
N2 N 0.5974(2) 0.52179(19) 0.13802(15) 0.0278(4) Uani 1 1 d . . . . .
N3 N 0.6381(2) 0.3368(2) 0.28867(15) 0.0309(5) Uani 1 1 d . . . . .
N5 N 0.3084(2) 0.5384(2) 0.40847(15) 0.0288(4) Uani 1 1 d . . . . .
C2 C 0.5616(3) 0.6840(2) -0.00473(19) 0.0335(6) Uani 1 1 d . . . . .
C3 C 0.4938(4) 0.8112(3) -0.0835(2) 0.0495(7) Uani 1 1 d . . . . .
H3A H 0.4808 0.7951 -0.1477 0.074 Uiso 1 1 calc R U . . .
H3B H 0.5598 0.8789 -0.0920 0.074 Uiso 1 1 calc R U . . .
H3C H 0.3973 0.8416 -0.0614 0.074 Uiso 1 1 calc R U . . .
C4 C 0.6893(3) 0.5955(3) -0.0138(2) 0.0382(6) Uani 1 1 d . . . . .
H4 H 0.7475 0.6052 -0.0717 0.046 Uiso 1 1 calc R U . . .
C5 C 0.7128(3) 0.4942(3) 0.0759(2) 0.0335(6) Uani 1 1 d . . . . .
C6 C 0.5638(3) 0.4550(2) 0.23839(18) 0.0255(5) Uani 1 1 d . . . . .
C7 C 0.5906(3) 0.2859(2) 0.38392(19) 0.0331(6) Uani 1 1 d . . . . .
C8 C 0.7697(4) 0.0940(3) 0.3966(3) 0.0612(9) Uani 1 1 d . . . . .
H8A H 0.7299 0.0846 0.3348 0.092 Uiso 1 1 calc R U . . .
H8B H 0.8014 0.0064 0.4447 0.092 Uiso 1 1 calc R U . . .
H8C H 0.8547 0.1436 0.3807 0.092 Uiso 1 1 calc R U . . .
N9 N 0.4847(2) 0.3443(2) 0.43193(15) 0.0319(5) Uani 1 1 d . . . . .
C10 C 0.4197(3) 0.4616(2) 0.37236(17) 0.0262(5) Uani 1 1 d . . . . .
N11 N 0.4520(2) 0.52202(19) 0.27478(14) 0.0262(4) Uani 1 1 d . . . . .
C12 C 0.2329(3) 0.5096(3) 0.50000(19) 0.0349(6) Uani 1 1 d . . . . .
C13 C 0.2580(4) 0.3784(3) 0.5834(2) 0.0496(7) Uani 1 1 d . . . . .
H13A H 0.2381 0.3078 0.5570 0.074 Uiso 1 1 calc R U . . .
H13B H 0.1911 0.3806 0.6382 0.074 Uiso 1 1 calc R U . . .
H13C H 0.3610 0.3618 0.6088 0.074 Uiso 1 1 calc R U . . .
C14 C 0.1348(3) 0.6215(3) 0.4917(2) 0.0419(7) Uani 1 1 d . . . . .
H14 H 0.0680 0.6339 0.5413 0.050 Uiso 1 1 calc R U . . .
C15 C 0.1515(3) 0.7165(3) 0.3942(2) 0.0374(6) Uani 1 1 d . . . . .
N16 N 0.2566(2) 0.6668(2) 0.34299(16) 0.0320(5) Uani 1 1 d . . . . .
C17 C 0.0683(4) 0.8538(3) 0.3473(3) 0.0559(8) Uani 1 1 d . . . . .
H17A H 0.0885 0.9100 0.3874 0.084 Uiso 1 1 calc R U . . .
H17B H -0.0383 0.8486 0.3457 0.084 Uiso 1 1 calc R U . . .
H17C H 0.1011 0.8916 0.2785 0.084 Uiso 1 1 calc R U . . .
C18 C 0.8357(3) 0.3791(3) 0.1094(2) 0.0514(8) Uani 1 1 d . . . . .
H18A H 0.7930 0.2961 0.1265 0.077 Uiso 1 1 calc R U . . .
H18B H 0.8888 0.3833 0.1687 0.077 Uiso 1 1 calc R U . . .
H18C H 0.9049 0.3836 0.0548 0.077 Uiso 1 1 calc R U . . .
O19 O 0.2061(3) 0.8646(2) 0.0891(2) 0.0642(7) Uani 1 1 d . . . . .
H19 H 0.255(3) 0.921(4) 0.067(3) 0.096 Uiso 1 1 calc R U . . .
O20 O 0.1613(2) 0.5938(2) 0.16023(16) 0.0378(4) Uani 1 1 d . . . . .
N21 N 0.1853(3) 0.2554(2) 0.32759(17) 0.0396(5) Uani 1 1 d . . . . .
N22 N 0.8337(3) 0.8225(2) 0.08530(19) 0.0417(6) Uani 1 1 d . . . . .
O23 O 0.9307(2) 0.8425(3) 0.01783(19) 0.0678(7) Uani 1 1 d . . . . .
O24 O 0.4795(3) 0.8311(2) 0.20583(19) 0.0492(6) Uani 1 1 d . . . . .
H24A H 0.541(4) 0.837(3) 0.168(3) 0.074 Uiso 1 1 calc R U . . .

loop_
_atom_site_aniso_label
_atom_site_aniso_U_11
_atom_site_aniso_U_22
_atom_site_aniso_U_33
_atom_site_aniso_U_23
_atom_site_aniso_U_13
_atom_site_aniso_U_12
Co1 0.02783(18) 0.02274(17) 0.02934(19) -0.00328(13) 0.00696(13) 0.00112(13)
O1 0.123(3) 0.0563(16) 0.099(2) 0.0180(16) 0.030(2) -0.0186(17)
O2 0.0773(16) 0.0473(13) 0.0674(15) -0.0100(11) 0.0227(13) 0.0005(12)
O3 0.0849(18) 0.0831(18) 0.0688(16) -0.0348(14) 0.0317(15) -0.0134(15)
O4 0.0529(12) 0.0314(10) 0.0383(11) 0.0030(8) 0.0015(9) 0.0122(9)
O5 0.0740(16) 0.0594(15) 0.0541(14) 0.0071(12) -0.0004(12) 0.0097(12)
O6 0.0349(11) 0.0425(12) 0.0841(16) -0.0023(11) 0.0094(11) 0.0055(9)
O7 0.097(2) 0.0641(16) 0.0547(16) -0.0276(13) 0.0229(14) -0.0170(15)
N1 0.0340(11) 0.0218(10) 0.0263(10) -0.0032(8) 0.0036(9) -0.0006(8)
N2 0.0296(10) 0.0253(10) 0.0265(10) -0.0068(8) 0.0079(8) 0.0001(8)
N3 0.0308(11) 0.0273(10) 0.0299(11) -0.0056(9) 0.0042(9) 0.0041(9)
N5 0.0313(11) 0.0302(11) 0.0264(10) -0.0107(9) 0.0096(9) -0.0052(9)
C2 0.0439(15) 0.0316(13) 0.0270(13) -0.0097(11) 0.0097(11) -0.0116(11)
C3 0.069(2) 0.0394(16) 0.0316(15) -0.0010(12) 0.0099(14) -0.0020(14)
C4 0.0451(16) 0.0433(15) 0.0277(13) -0.0136(12) 0.0169(12) -0.0064(12)
C5 0.0317(13) 0.0376(14) 0.0356(14) -0.0182(12) 0.0116(11) -0.0046(11)
C6 0.0246(12) 0.0254(12) 0.0269(12) -0.0092(10) 0.0039(10) -0.0027(9)
C7 0.0344(14) 0.0282(13) 0.0322(14) -0.0049(11) -0.0027(11) 0.0003(11)
C8 0.065(2) 0.0440(17) 0.057(2) -0.0033(15) 0.0057(16) 0.0252(16)
N9 0.0353(11) 0.0304(11) 0.0256(11) -0.0037(9) 0.0018(9) -0.0012(9)
C10 0.0260(12) 0.0296(12) 0.0254(12) -0.0109(10) 0.0053(10) -0.0071(10)
N11 0.0273(10) 0.0265(10) 0.0234(10) -0.0076(8) 0.0059(8) -0.0001(8)
C12 0.0319(13) 0.0505(16) 0.0288(13) -0.0185(12) 0.0100(11) -0.0146(12)
C13 0.0506(17) 0.065(2) 0.0291(14) -0.0066(14) 0.0135(13) -0.0152(15)
C14 0.0342(14) 0.0593(18) 0.0428(16) -0.0292(14) 0.0188(12) -0.0123(13)
C15 0.0331(14) 0.0389(15) 0.0482(16) -0.0251(13) 0.0117(12) -0.0051(11)
N16 0.0323(11) 0.0282(11) 0.0355(11) -0.0111(9) 0.0089(9) -0.0016(9)
C17 0.0482(18) 0.0460(18) 0.075(2) -0.0273(17) 0.0172(16) 0.0067(14)
C18 0.0415(16) 0.0560(19) 0.0511(18) -0.0158(15) 0.0148(14) 0.0102(14)
O19 0.0419(13) 0.0401(12) 0.0837(18) 0.0181(12) -0.0089(13) -0.0039(10)
O20 0.0320(11) 0.0339(11) 0.0431(12) -0.0076(9) 0.0012(9) -0.0009(9)
N21 0.0462(14) 0.0360(13) 0.0311(12) -0.0011(10) 0.0077(11) -0.0106(11)
N22 0.0323(12) 0.0408(13) 0.0471(14) -0.0072(11) -0.0002(11) -0.0038(10)
O23 0.0417(12) 0.0893(18) 0.0654(15) -0.0155(13) 0.0163(11) -0.0077(12)
O24 0.0524(13) 0.0500(12) 0.0588(14) -0.0310(12) 0.0262(11) -0.0226(10)

loop_
_atom_type_symbol
_atom_type_description
_atom_type_scat_dispersion_real
_atom_type_scat_dispersion_imag
_atom_type_scat_source
C C 0.0033 0.0016 'International Tables Vol C Tables 4.2.6.8 and 6.1.1.4'
H H 0.0000 0.0000 'International Tables Vol C Tables 4.2.6.8 and 6.1.1.4'
N N 0.0061 0.0033 'International Tables Vol C Tables 4.2.6.8 and 6.1.1.4'
O O 0.0106 0.0060 'International Tables Vol C Tables 4.2.6.8 and 6.1.1.4'
Co Co 0.3494 0.9721 'International Tables Vol C Tables 4.2.6.8 and 6.1.1.4'

loop_
_geom_angle_atom_site_label_1
_geom_angle_atom_site_label_2
_geom_angle_atom_site_label_3
_geom_angle
_geom_angle_site_symmetry_1
_geom_angle_site_symmetry_3
O19 Co1 N11 172.86(10) . .
O19 Co1 O24 88.09(12) . .
N11 Co1 O24 98.67(11) . .
O19 Co1 O20 84.58(12) . .
N11 Co1 O20 88.83(10) . .
O24 Co1 O20 171.66(9) . .
O19 Co1 N1 104.55(11) . .
N11 Co1 N1 73.63(9) . .
O24 Co1 N1 87.41(10) . .
O20 Co1 N1 98.27(9) . .
O19 Co1 N16 109.40(11) . .
N11 Co1 N16 73.05(8) . .
O24 Co1 N16 90.63(9) . .
O20 Co1 N16 88.07(9) . .
N1 Co1 N16 145.91(8) . .
C7 O4 C8 117.7(2) . .
H1 O7 H2 106(3) . .
C2 N1 N2 104.81(19) . .
C2 N1 Co1 141.35(17) . .
N2 N1 Co1 113.52(14) . .
C6 N2 N1 116.94(18) . .
C6 N2 C5 131.7(2) . .
N1 N2 C5 111.34(19) . .
C6 N3 C7 113.1(2) . .
C12 N5 C10 131.5(2) . .
C12 N5 N16 111.4(2) . .
C10 N5 N16 117.10(19) . .
N1 C2 C4 110.6(2) . .
N1 C2 C3 121.7(2) . .
C4 C2 C3 127.7(2) . .
C2 C3 H3A 109.5 . .
C2 C3 H3B 109.5 . .
H3A C3 H3B 109.5 . .
C2 C3 H3C 109.5 . .
H3A C3 H3C 109.5 . .
H3B C3 H3C 109.5 . .
C5 C4 C2 108.2(2) . .
C5 C4 H4 125.9 . .
C2 C4 H4 125.9 . .
C4 C5 N2 105.0(2) . .
C4 C5 C18 130.4(2) . .
N2 C5 C18 124.5(2) . .
N3 C6 N11 125.9(2) . .
N3 C6 N2 120.7(2) . .
N11 C6 N2 113.4(2) . .
O4 C7 N3 119.2(2) . .
O4 C7 N9 113.3(2) . .
N3 C7 N9 127.5(2) . .
O4 C8 H8A 109.5 . .
O4 C8 H8B 109.5 . .
H8A C8 H8B 109.5 . .
O4 C8 H8C 109.5 . .
H8A C8 H8C 109.5 . .
H8B C8 H8C 109.5 . .
C10 N9 C7 112.7(2) . .
N9 C10 N11 126.1(2) . .
N9 C10 N5 121.3(2) . .
N11 C10 N5 112.6(2) . .
C6 N11 C10 114.7(2) . .
C6 N11 Co1 122.28(16) . .
C10 N11 Co1 122.95(16) . .
C14 C12 N5 105.2(2) . .
C14 C12 C13 130.7(2) . .
N5 C12 C13 124.1(2) . .
C12 C13 H13A 109.5 . .
C12 C13 H13B 109.5 . .
H13A C13 H13B 109.5 . .
C12 C13 H13C 109.5 . .
H13A C13 H13C 109.5 . .
H13B C13 H13C 109.5 . .
C12 C14 C15 108.0(2) . .
C12 C14 H14 126.0 . .
C15 C14 H14 126.0 . .
N16 C15 C14 110.4(2) . .
N16 C15 C17 120.5(3) . .
C14 C15 C17 129.1(2) . .
C15 N16 N5 105.0(2) . .
C15 N16 Co1 140.19(19) . .
N5 N16 Co1 112.98(14) . .
C15 C17 H17A 109.5 . .
C15 C17 H17B 109.5 . .
H17A C17 H17B 109.5 . .
C15 C17 H17C 109.5 . .
H17A C17 H17C 109.5 . .
H17B C17 H17C 109.5 . .
C5 C18 H18A 109.5 . .
C5 C18 H18B 109.5 . .
H18A C18 H18B 109.5 . .
C5 C18 H18C 109.5 . .
H18A C18 H18C 109.5 . .
H18B C18 H18C 109.5 . .
Co1 O19 H3 124(3) . .
Co1 O19 H19 109.5 . .
H3 O19 H19 124.1 . .
Co1 O20 H20B 114(3) . .
Co1 O20 H20A 120(3) . .
H20B O20 H20A 103(4) . .
O1 N21 O3 123.7(3) . .
O1 N21 O2 118.2(3) . .
O3 N21 O2 117.8(2) . .
O5 N22 O6 121.6(3) . .
O5 N22 O23 120.1(2) . .
O6 N22 O23 118.2(2) . .
Co1 O24 H24B 125(3) . .
Co1 O24 H24A 109.5 . .
H24B O24 H24A 125.2 . .

loop_
_geom_bond_atom_site_label_1
_geom_bond_atom_site_label_2
_geom_bond_distance
_geom_bond_site_symmetry_2
Co1 O19 2.025(2) .
Co1 N11 2.061(2) .
Co1 O24 2.076(2) .
Co1 O20 2.124(2) .
Co1 N1 2.187(2) .
Co1 N16 2.200(3) .
O1 N21 1.203(3) .
O2 N21 1.261(3) .
O3 N21 1.224(3) .
O4 C7 1.315(3) .
O4 C8 1.458(4) .
O5 N22 1.225(3) .
O6 N22 1.239(3) .
O7 H1 0.837(10) .
O7 H2 0.841(10) .
N1 C2 1.323(3) .
N1 N2 1.390(3) .
N2 C6 1.385(3) .
N2 C5 1.390(3) .
N3 C6 1.313(3) .
N3 C7 1.334(3) .
N5 C12 1.385(3) .
N5 C10 1.389(3) .
N5 N16 1.391(3) .
C2 C4 1.409(4) .
C2 C3 1.491(4) .
C3 H3A 0.9600 .
C3 H3B 0.9600 .
C3 H3C 0.9600 .
C4 C5 1.348(4) .
C4 H4 0.9300 .
C5 C18 1.484(4) .
C6 N11 1.333(3) .
C7 N9 1.343(3) .
C8 H8A 0.9600 .
C8 H8B 0.9600 .
C8 H8C 0.9600 .
N9 C10 1.313(3) .
C10 N11 1.335(3) .
C12 C14 1.351(4) .
C12 C13 1.483(4) .
C13 H13A 0.9600 .
C13 H13B 0.9600 .
C13 H13C 0.9600 .
C14 C15 1.415(4) .
C14 H14 0.9300 .
C15 N16 1.321(3) .
C15 C17 1.486(4) .
C17 H17A 0.9600 .
C17 H17B 0.9600 .
C17 H17C 0.9600 .
C18 H18A 0.9600 .
C18 H18B 0.9600 .
C18 H18C 0.9600 .
O19 H3 0.80(4) .
O19 H19 0.77(5) .
O20 H20B 0.82(4) .
O20 H20A 0.75(4) .
N22 O23 1.249(3) .
O24 H24B 0.79(4) .
O24 H24A 0.75(4) .

loop_
_geom_torsion_atom_site_label_1
_geom_torsion_atom_site_label_2
_geom_torsion_atom_site_label_3
_geom_torsion_atom_site_label_4
_geom_torsion
_geom_torsion_site_symmetry_1
_geom_torsion_site_symmetry_2
_geom_torsion_site_symmetry_3
_geom_torsion_site_symmetry_4
C2 N1 N2 C6 179.2(2) . . . .
Co1 N1 N2 C6 4.4(2) . . . .
C2 N1 N2 C5 0.8(3) . . . .
Co1 N1 N2 C5 -174.05(15) . . . .
N2 N1 C2 C4 -0.3(3) . . . .
Co1 N1 C2 C4 172.1(2) . . . .
N2 N1 C2 C3 -179.6(2) . . . .
Co1 N1 C2 C3 -7.2(4) . . . .
N1 C2 C4 C5 -0.3(3) . . . .
C3 C2 C4 C5 179.0(3) . . . .
C2 C4 C5 N2 0.7(3) . . . .
C2 C4 C5 C18 -176.3(3) . . . .
C6 N2 C5 C4 -179.1(2) . . . .
N1 N2 C5 C4 -0.9(3) . . . .
C6 N2 C5 C18 -1.9(4) . . . .
N1 N2 C5 C18 176.3(2) . . . .
C7 N3 C6 N11 0.1(4) . . . .
C7 N3 C6 N2 -179.4(2) . . . .
N1 N2 C6 N3 174.5(2) . . . .
C5 N2 C6 N3 -7.5(4) . . . .
N1 N2 C6 N11 -5.1(3) . . . .
C5 N2 C6 N11 173.0(2) . . . .
C8 O4 C7 N3 -0.9(4) . . . .
C8 O4 C7 N9 -179.8(2) . . . .
C6 N3 C7 O4 178.0(2) . . . .
C6 N3 C7 N9 -3.3(4) . . . .
O4 C7 N9 C10 -177.6(2) . . . .
N3 C7 N9 C10 3.6(4) . . . .
C7 N9 C10 N11 -0.8(3) . . . .
C7 N9 C10 N5 -179.2(2) . . . .
C12 N5 C10 N9 -7.9(4) . . . .
N16 N5 C10 N9 174.0(2) . . . .
C12 N5 C10 N11 173.4(2) . . . .
N16 N5 C10 N11 -4.7(3) . . . .
N3 C6 N11 C10 2.2(3) . . . .
N2 C6 N11 C10 -178.32(19) . . . .
N3 C6 N11 Co1 -176.04(18) . . . .
N2 C6 N11 Co1 3.5(3) . . . .
N9 C10 N11 C6 -1.8(3) . . . .
N5 C10 N11 C6 176.76(19) . . . .
N9 C10 N11 Co1 176.41(18) . . . .
N5 C10 N11 Co1 -5.0(3) . . . .
C10 N5 C12 C14 -178.9(2) . . . .
N16 N5 C12 C14 -0.7(3) . . . .
C10 N5 C12 C13 -1.1(4) . . . .
N16 N5 C12 C13 177.1(2) . . . .
N5 C12 C14 C15 0.6(3) . . . .
C13 C12 C14 C15 -177.0(3) . . . .
C12 C14 C15 N16 -0.3(3) . . . .
C12 C14 C15 C17 178.9(3) . . . .
C14 C15 N16 N5 -0.1(3) . . . .
C17 C15 N16 N5 -179.4(2) . . . .
C14 C15 N16 Co1 162.3(2) . . . .
C17 C15 N16 Co1 -17.0(4) . . . .
C12 N5 N16 C15 0.5(3) . . . .
C10 N5 N16 C15 179.0(2) . . . .
C12 N5 N16 Co1 -167.37(15) . . . .
C10 N5 N16 Co1 11.1(2) . . . .
